data_7051295
loop_
_publ_author_name
'Kumagai, Hitoshi'
'Hosokoshi, Yuko'
'Markosyan, Ashot S.'
'Inoue, Katsuya'

_publ_section_title
;
 Synthesis and magnetic properties of a new complex made up of
 Mn(hfac)2 and a radical with a triplet ground state
;
_journal_issue 7
_journal_name_full 'New Journal of Chemistry'
_journal_page_first 537
_journal_paper_doi 10.1039/b001840f
_journal_volume 24
_journal_year 2000
_chemical_formula_sum 'C28 H29 F12 Mn N2 O7'
_chemical_formula_weight 788.47
_chemical_name_systematic
;
 ?
;
_space_group_IT_number 19
_symmetry_cell_setting orthorhombic
_symmetry_space_group_name_Hall 'P 2ac 2ab'
_symmetry_space_group_name_H-M 'P 21 21 21'
_atom_sites_solution_hydrogens geom
_atom_sites_solution_primary direct
_atom_sites_solution_secondary difmap
_audit_creation_method SHELXL-97
_cell_angle_alpha 90.00
_cell_angle_beta 90.00
_cell_angle_gamma 90.00
_cell_formula_units_Z 4
_cell_length_a 14.0810(10)
_cell_length_b 15.9400(11)
_cell_length_c 16.0751(10)
_cell_measurement_temperature 298
_cell_volume 3608.1(4)
_computing_cell_refinement 'Bruker SMART'
_computing_data_collection 'Bruker SMART'
_computing_data_reduction 'Bruker SHELXTL'
_computing_molecular_graphics 'Bruker SHELXTL'
_computing_publication_material 'Bruker SHELXTL'
_computing_structure_refinement 'SHELXL-97 (Sheldrick, 1997)'
_computing_structure_solution 'SHELXS-97 (Sheldrick, 1990)'
_diffrn_ambient_temperature 293(2)
_diffrn_measured_fraction_theta_full 0.981
_diffrn_measured_fraction_theta_max 0.981
_diffrn_measurement_device_type 'CCD area detector'
_diffrn_measurement_method 'omega scans'
_diffrn_radiation_monochromator graphite
_diffrn_radiation_source 'normal-focus sealed tube'
_diffrn_radiation_type MoK\a
_diffrn_radiation_wavelength 0.71073
_diffrn_reflns_av_R_equivalents 0.0912
_diffrn_reflns_av_sigmaI/netI 0.1095
_diffrn_reflns_limit_h_max 17
_diffrn_reflns_limit_h_min -18
_diffrn_reflns_limit_k_max 19
_diffrn_reflns_limit_k_min -20
_diffrn_reflns_limit_l_max 11
_diffrn_reflns_limit_l_min -21
_diffrn_reflns_number 24325
_diffrn_reflns_theta_full 28.28
_diffrn_reflns_theta_max 28.28
_diffrn_reflns_theta_min 1.80
_exptl_absorpt_coefficient_mu 0.471
_exptl_absorpt_correction_type emprical
_exptl_absorpt_process_details sadabs
_exptl_crystal_colour black
_exptl_crystal_density_diffrn 1.452
_exptl_crystal_density_method 'not measured'
_exptl_crystal_F_000 1600
_exptl_crystal_size_max 0.46
_exptl_crystal_size_mid 0.23
_exptl_crystal_size_min 0.22
_refine_diff_density_max 0.477
_refine_diff_density_min -0.393
_refine_diff_density_rms 0.068
_refine_ls_abs_structure_details 'Flack H D (1983), Acta Cryst. A39, 876-881'
_refine_ls_abs_structure_Flack -0.03(3)
_refine_ls_extinction_method none
_refine_ls_goodness_of_fit_ref 0.859
_refine_ls_hydrogen_treatment mixed
_refine_ls_matrix_type full
_refine_ls_number_parameters 451
_refine_ls_number_reflns 8695
_refine_ls_number_restraints 0
_refine_ls_restrained_S_all 0.859
_refine_ls_R_factor_all 0.1584
_refine_ls_R_factor_gt 0.0690
_refine_ls_shift/su_max 0.014
_refine_ls_shift/su_mean 0.001
_refine_ls_structure_factor_coef Fsqd
_refine_ls_weighting_details 'calc w=1/[\s^2^(Fo^2^)+(0.1137P)^2^+0.0000P] where P=(Fo^2^+2Fc^2^)/3'
_refine_ls_weighting_scheme calc
_refine_ls_wR_factor_gt 0.1692
_refine_ls_wR_factor_ref 0.2100
_reflns_number_gt 3674
_reflns_number_total 8695
_reflns_threshold_expression >2sigma(I)
_cod_data_source_file b001840f.txt
_cod_data_source_block inoue
_cod_depositor_comments
;
The following automatic conversions were performed:
'_symmetry_cell_setting' value 'Orthorhombic' changed to 'orthorhombic'
according to '/home/saulius/struct/CIF-dictionaries/cif_core.dic'
dictionary named 'cif_core.dic' version 2.4.1 from 2010-06-29.

Automatic conversion script
Id: cif_fix_enum 1527 2010-12-29 10:47:43Z saulius 
;
_cod_original_sg_symbol_H-M P2(1)2(1)2(1)
_cod_database_code 7051295

loop_
_symmetry_equiv_pos_as_xyz
'x, y, z'
'-x+1/2, -y, z+1/2'
'-x, y+1/2, -z+1/2'
'x+1/2, -y+1/2, -z'

loop_
_atom_site_label
_atom_site_type_symbol
_atom_site_fract_x
_atom_site_fract_y
_atom_site_fract_z
_atom_site_U_iso_or_equiv
_atom_site_adp_type
_atom_site_occupancy
_atom_site_symmetry_multiplicity
_atom_site_calc_flag
_atom_site_refinement_flags
_atom_site_disorder_assembly
_atom_site_disorder_group
Mn1 Mn 0.93193(5) 0.83072(5) 0.03403(5) 0.0599(2) Uani 1 1 d . . .
O4 O 0.8132(3) 0.9157(2) 0.0286(3) 0.0746(10) Uani 1 1 d . . .
O6 O 1.0293(2) 0.7311(2) 0.0528(2) 0.0615(10) Uani 1 1 d . . .
O3 O 0.8800(3) 0.8156(3) 0.1594(2) 0.0699(11) Uani 1 1 d . . .
N1 N 1.1179(3) 0.7371(3) 0.0724(3) 0.0607(12) Uani 1 1 d . . .
O5 O 0.8548(2) 0.7379(2) -0.0324(3) 0.0715(10) Uani 1 1 d . . .
O1 O 1.0274(3) 0.9190(3) 0.0916(3) 0.0845(13) Uani 1 1 d . . .
O2 O 0.9806(3) 0.8961(3) -0.0766(3) 0.0785(12) Uani 1 1 d . . .
C19 C 1.1158(4) 0.7271(4) -0.1165(4) 0.0727(17) Uani 1 1 d . . .
H19A H 1.0789 0.6845 -0.0940 0.087 Uiso 1 1 calc R . .
C18 C 1.1791(4) 0.7707(4) -0.0679(3) 0.0587(14) Uani 1 1 d . . .
C17 C 1.1897(3) 0.7529(3) 0.0195(3) 0.0570(13) Uani 1 1 d . . .
C11 C 1.1522(4) 0.7123(4) 0.1571(4) 0.0707(17) Uani 1 1 d . . .
C14 C 1.2538(4) 0.7500(5) 0.1550(4) 0.082(2) Uani 1 1 d . . .
C23 C 1.2358(4) 0.8324(5) -0.1043(4) 0.0795(17) Uani 1 1 d . . .
H23A H 1.2824 0.8578 -0.0720 0.095 Uiso 1 1 calc R . .
C7 C 0.8372(4) 0.8674(4) 0.2003(4) 0.0667(15) Uani 1 1 d . . .
C21 C 1.1648(6) 0.8134(5) -0.2316(4) 0.093(2) Uani 1 1 d . . .
F9 F 0.7672(4) 0.8813(5) 0.3337(3) 0.159(2) Uani 1 1 d . . .
C22 C 1.2262(5) 0.8567(5) -0.1841(5) 0.096(2) Uani 1 1 d . . .
H22A H 1.2606 0.9016 -0.2055 0.115 Uiso 1 1 calc R . .
O7 O 1.1613(4) 0.8405(4) -0.3145(4) 0.1241(19) Uani 1 1 d . . .
F8 F 0.8590(5) 0.7803(3) 0.3175(3) 0.149(2) Uani 1 1 d . . .
C9 C 0.7776(5) 0.9553(4) 0.0873(4) 0.0751(17) Uani 1 1 d . . .
C6 C 0.8438(6) 0.8560(5) 0.2936(5) 0.090(2) Uani 1 1 d . . .
F7 F 0.9134(5) 0.9004(4) 0.3244(3) 0.157(2) Uani 1 1 d . . .
C8 C 0.7872(5) 0.9358(4) 0.1718(4) 0.0795(18) Uani 1 1 d . . .
H8A H 0.7584 0.9707 0.2106 0.095 Uiso 1 1 calc R . .
C5 C 1.0062(9) 1.0099(6) -0.1657(6) 0.116(3) Uani 1 1 d . . .
C4 C 1.0092(5) 0.9695(5) -0.0797(5) 0.085(2) Uani 1 1 d . . .
C20 C 1.1080(5) 0.7486(5) -0.2022(4) 0.091(2) Uani 1 1 d . . .
H20A H 1.0664 0.7202 -0.2372 0.110 Uiso 1 1 calc R . .
C3 C 1.0400(5) 1.0195(4) -0.0146(6) 0.097(2) Uani 1 1 d . . .
H3A H 1.0572 1.0749 -0.0250 0.116 Uiso 1 1 calc R . .
C13 C 1.0877(5) 0.7492(5) 0.2230(4) 0.093(2) Uani 1 1 d . . .
H13A H 1.0899 0.8093 0.2200 0.140 Uiso 1 1 calc R . .
H13B H 1.1086 0.7313 0.2771 0.140 Uiso 1 1 calc R . .
H13C H 1.0238 0.7304 0.2139 0.140 Uiso 1 1 calc R . .
C2 C 1.0456(5) 0.9890(5) 0.0646(5) 0.089(2) Uani 1 1 d . . .
C12 C 1.1509(7) 0.6155(5) 0.1602(5) 0.110(3) Uani 1 1 d . . .
H12A H 1.0864 0.5961 0.1604 0.165 Uiso 1 1 calc R . .
H12B H 1.1824 0.5967 0.2098 0.165 Uiso 1 1 calc R . .
H12C H 1.1832 0.5935 0.1124 0.165 Uiso 1 1 calc R . .
C1 C 1.0787(13) 1.0498(10) 0.1312(9) 0.158(5) Uani 1 1 d . . .
C15 C 1.3286(5) 0.6961(7) 0.1979(5) 0.133(4) Uani 1 1 d . . .
H15A H 1.3890 0.7239 0.1953 0.199 Uiso 1 1 calc R . .
H15B H 1.3328 0.6428 0.1704 0.199 Uiso 1 1 calc R . .
H15C H 1.3110 0.6877 0.2550 0.199 Uiso 1 1 calc R . .
F4 F 0.9287(8) 1.0491(7) -0.1773(5) 0.272(7) Uani 1 1 d . . .
C16 C 1.2585(6) 0.8414(6) 0.1848(5) 0.126(3) Uani 1 1 d . . .
H16A H 1.3230 0.8607 0.1827 0.189 Uiso 1 1 calc R . .
H16B H 1.2354 0.8449 0.2409 0.189 Uiso 1 1 calc R . .
H16C H 1.2199 0.8759 0.1493 0.189 Uiso 1 1 calc R . .
F5 F 1.0019(8) 0.9588(5) -0.2256(4) 0.193(3) Uani 1 1 d . . .
F1 F 1.1034(11) 1.1221(5) 0.1065(7) 0.270(6) Uani 1 1 d . . .
N2 N 1.2706(3) 0.7515(3) 0.0637(3) 0.0670(13) Uani 1 1 d . . .
C24 C 1.1014(8) 0.7956(7) -0.3677(6) 0.136(3) Uani 1 1 d . . .
H24A H 1.0358 0.8020 -0.3504 0.164 Uiso 1 1 calc R . .
H24B H 1.1173 0.7364 -0.3664 0.164 Uiso 1 1 calc R . .
F3 F 1.1465(10) 1.0281(7) 0.1705(9) 0.299(9) Uani 1 1 d . . .
C25 C 1.1152(10) 0.8315(11) -0.4584(7) 0.184(6) Uani 1 1 d . . .
H25A H 1.1815 0.8228 -0.4749 0.221 Uiso 1 1 calc R . .
C27 C 1.0968(12) 0.9239(12) -0.4548(12) 0.255(11) Uani 1 1 d . . .
H27A H 1.1337 0.9502 -0.4112 0.305 Uiso 1 1 calc R . .
H27B H 1.0300 0.9354 -0.4456 0.305 Uiso 1 1 calc R . .
F2 F 1.0203(11) 1.0636(12) 0.1824(10) 0.386(13) Uani 1 1 d . . .
F6 F 1.0669(9) 1.0556(8) -0.1841(5) 0.295(7) Uani 1 1 d . . .
C26 C 1.0542(14) 0.7848(11) -0.5157(9) 0.273(11) Uani 1 1 d . . .
H26A H 1.0606 0.8074 -0.5707 0.409 Uiso 1 1 calc R . .
H26B H 0.9893 0.7894 -0.4980 0.409 Uiso 1 1 calc R . .
H26C H 1.0727 0.7268 -0.5159 0.409 Uiso 1 1 calc R . .
C28 C 1.130(2) 0.956(2) -0.5460(16) 0.600(17) Uani 1 1 d . . .
H28A H 1.1205 1.0157 -0.5500 0.900 Uiso 1 1 calc R . .
H28B H 1.0936 0.9283 -0.5881 0.900 Uiso 1 1 calc R . .
H28C H 1.1963 0.9437 -0.5538 0.900 Uiso 1 1 calc R . .
F11 F 0.6834(7) 1.0722(4) 0.1200(4) 0.228(5) Uani 1 1 d . . .
F10 F 0.6526(8) 1.0109(7) 0.0133(7) 0.249(6) Uani 1 1 d . . .
C10 C 0.7201(10) 1.0271(8) 0.0641(6) 0.131(4) Uani 1 1 d . . .
F12 F 0.7626(9) 1.0771(5) 0.0149(8) 0.262(6) Uani 1 1 d . . .

loop_
_atom_site_aniso_label
_atom_site_aniso_U_11
_atom_site_aniso_U_22
_atom_site_aniso_U_33
_atom_site_aniso_U_23
_atom_site_aniso_U_13
_atom_site_aniso_U_12
Mn1 0.0454(4) 0.0702(5) 0.0641(5) -0.0040(5) 0.0000(4) -0.0010(4)
O4 0.068(2) 0.085(3) 0.071(3) -0.005(2) -0.004(2) 0.021(2)
O6 0.0383(18) 0.071(2) 0.075(3) 0.0049(19) 0.0031(15) -0.0022(17)
O3 0.066(2) 0.075(3) 0.068(3) -0.008(2) 0.0101(18) 0.012(2)
N1 0.047(3) 0.070(3) 0.065(3) 0.003(2) 0.0068(19) 0.001(2)
O5 0.0401(18) 0.084(2) 0.091(3) -0.009(3) -0.007(2) -0.0013(17)
O1 0.086(3) 0.085(3) 0.082(3) -0.001(3) -0.015(2) -0.023(3)
O2 0.071(3) 0.083(3) 0.081(3) -0.002(2) 0.006(2) -0.001(2)
C19 0.071(4) 0.072(4) 0.075(4) -0.008(3) -0.001(3) 0.009(3)
C18 0.060(3) 0.061(3) 0.055(3) 0.002(3) 0.006(3) 0.015(3)
C17 0.035(2) 0.060(3) 0.076(4) -0.002(3) 0.005(2) 0.003(2)
C11 0.055(3) 0.099(5) 0.058(4) 0.010(3) 0.000(3) 0.016(3)
C14 0.063(4) 0.126(6) 0.055(4) -0.012(4) -0.005(3) 0.023(4)
C23 0.074(4) 0.093(4) 0.072(4) 0.025(4) 0.002(3) 0.004(4)
C7 0.053(3) 0.074(4) 0.074(4) 0.000(3) 0.000(3) 0.000(3)
C21 0.106(6) 0.102(6) 0.071(5) 0.027(4) 0.019(4) 0.019(5)
F9 0.149(5) 0.252(7) 0.077(3) 0.011(4) 0.030(3) 0.074(5)
C22 0.082(5) 0.093(5) 0.113(6) 0.027(5) 0.005(4) -0.011(4)
O7 0.125(4) 0.148(5) 0.100(4) 0.019(4) -0.005(3) -0.005(4)
F8 0.257(7) 0.121(4) 0.068(3) 0.025(3) 0.012(3) 0.021(4)
C9 0.071(4) 0.078(4) 0.076(5) -0.009(4) 0.001(3) 0.022(3)
C6 0.099(5) 0.102(6) 0.069(5) 0.001(4) 0.000(4) 0.019(5)
F7 0.191(6) 0.178(5) 0.101(4) 0.002(4) -0.062(4) -0.047(5)
C8 0.086(4) 0.081(4) 0.072(5) -0.011(4) -0.002(3) 0.017(4)
C5 0.167(10) 0.087(6) 0.093(7) 0.041(6) 0.010(6) 0.009(6)
C4 0.076(4) 0.072(5) 0.108(6) 0.000(4) 0.016(4) 0.004(4)
C20 0.092(5) 0.119(6) 0.063(4) -0.020(4) -0.013(3) 0.025(5)
C3 0.099(6) 0.062(4) 0.130(7) 0.013(5) -0.002(5) -0.010(4)
C13 0.072(4) 0.143(7) 0.065(4) 0.008(4) 0.012(3) 0.032(4)
C2 0.083(5) 0.078(5) 0.105(6) -0.010(5) 0.001(4) -0.007(4)
C12 0.127(7) 0.109(6) 0.094(6) 0.029(5) 0.010(5) 0.024(5)
C1 0.167(11) 0.157(11) 0.152(10) -0.054(9) -0.011(9) -0.085(10)
C15 0.080(5) 0.230(11) 0.089(5) 0.031(6) -0.007(4) 0.061(6)
F4 0.291(11) 0.362(14) 0.163(7) 0.133(8) 0.041(7) 0.199(12)
C16 0.092(5) 0.175(9) 0.111(6) -0.079(6) -0.006(4) -0.018(6)
F5 0.320(10) 0.171(6) 0.089(4) 0.043(4) 0.020(5) 0.030(7)
F1 0.459(18) 0.105(5) 0.247(10) -0.038(5) -0.109(11) -0.075(8)
N2 0.048(3) 0.083(3) 0.070(3) -0.011(2) 0.002(2) 0.007(2)
C24 0.125(7) 0.139(8) 0.145(9) -0.030(7) -0.029(6) -0.002(6)
F3 0.332(15) 0.205(9) 0.361(17) -0.142(10) -0.226(15) 0.026(9)
C25 0.191(11) 0.261(16) 0.100(8) 0.090(11) -0.034(7) -0.026(12)
C27 0.201(15) 0.30(2) 0.26(2) 0.181(19) -0.068(13) -0.056(15)
F2 0.332(16) 0.50(2) 0.325(16) -0.337(17) 0.141(14) -0.211(17)
F6 0.326(13) 0.372(14) 0.188(8) 0.175(9) -0.057(8) -0.218(13)
C26 0.40(3) 0.27(2) 0.151(12) 0.033(12) -0.142(16) -0.03(2)
C28 0.56(3) 0.83(4) 0.40(3) 0.46(4) -0.27(2) -0.520
F11 0.369(11) 0.196(6) 0.119(5) -0.038(4) -0.031(5) 0.212(8)
F10 0.242(9) 0.287(12) 0.219(9) -0.063(8) -0.102(8) 0.182(10)
C10 0.180(11) 0.134(8) 0.078(6) 0.013(6) -0.005(6) 0.080(8)
F12 0.364(15) 0.179(7) 0.243(10) 0.096(8) 0.041(11) 0.148(9)

loop_
_atom_type_symbol
_atom_type_description
_atom_type_scat_dispersion_real
_atom_type_scat_dispersion_imag
_atom_type_scat_source
C C 0.0033 0.0016 'International Tables Vol C Tables 4.2.6.8 and 6.1.1.4'
H H 0.0000 0.0000 'International Tables Vol C Tables 4.2.6.8 and 6.1.1.4'
N N 0.0061 0.0033 'International Tables Vol C Tables 4.2.6.8 and 6.1.1.4'
O O 0.0106 0.0060 'International Tables Vol C Tables 4.2.6.8 and 6.1.1.4'
F F 0.0171 0.0103 'International Tables Vol C Tables 4.2.6.8 and 6.1.1.4'
Mn Mn 0.3368 0.7283 'International Tables Vol C Tables 4.2.6.8 and 6.1.1.4'

loop_
_geom_angle_atom_site_label_1
_geom_angle_atom_site_label_2
_geom_angle_atom_site_label_3
_geom_angle
_geom_angle_site_symmetry_1
_geom_angle_site_symmetry_3
_geom_angle_publ_flag
O6 Mn1 O5 83.12(14) . . ?
O6 Mn1 O4 168.30(15) . . ?
O5 Mn1 O4 91.19(15) . . ?
O6 Mn1 O1 91.41(16) . . ?
O5 Mn1 O1 171.90(18) . . ?
O4 Mn1 O1 95.23(17) . . ?
O6 Mn1 O3 90.16(15) . . ?
O5 Mn1 O3 102.64(17) . . ?
O4 Mn1 O3 81.09(17) . . ?
O1 Mn1 O3 83.27(18) . . ?
O6 Mn1 O2 105.76(15) . . ?
O5 Mn1 O2 94.79(18) . . ?
O4 Mn1 O2 84.83(16) . . ?
O1 Mn1 O2 80.91(19) . . ?
O3 Mn1 O2 157.73(16) . . ?
C9 O4 Mn1 127.0(4) . . ?
N1 O6 Mn1 127.2(3) . . ?
C7 O3 Mn1 126.7(4) . . ?
O6 N1 C17 125.9(4) . . ?
O6 N1 C11 121.0(4) . . ?
C17 N1 C11 112.4(4) . . ?
N2 O5 Mn1 124.8(3) 4_465 . ?
C2 O1 Mn1 125.0(5) . . ?
C4 O2 Mn1 126.0(5) . . ?
C18 C19 C20 118.6(7) . . ?
C19 C18 C23 119.2(6) . . ?
C19 C18 C17 121.5(6) . . ?
C23 C18 C17 119.3(6) . . ?
N2 C17 N1 107.4(5) . . ?
N2 C17 C18 127.5(5) . . ?
N1 C17 C18 125.1(5) . . ?
N1 C11 C13 109.8(5) . . ?
N1 C11 C12 106.8(6) . . ?
C13 C11 C12 111.0(6) . . ?
N1 C11 C14 100.1(5) . . ?
C13 C11 C14 114.6(6) . . ?
C12 C11 C14 113.5(6) . . ?
N2 C14 C15 110.2(5) . . ?
N2 C14 C16 106.6(6) . . ?
C15 C14 C16 111.4(7) . . ?
N2 C14 C11 100.0(5) . . ?
C15 C14 C11 114.1(7) . . ?
C16 C14 C11 113.7(5) . . ?
C22 C23 C18 123.1(7) . . ?
O3 C7 C8 127.6(6) . . ?
O3 C7 C6 115.1(6) . . ?
C8 C7 C6 117.2(6) . . ?
C22 C21 C20 124.0(7) . . ?
C22 C21 O7 113.8(8) . . ?
C20 C21 O7 122.2(8) . . ?
C21 C22 C23 117.2(7) . . ?
C24 O7 C21 116.4(8) . . ?
O4 C9 C8 125.8(6) . . ?
O4 C9 C10 115.5(7) . . ?
C8 C9 C10 118.7(6) . . ?
F8 C6 F7 105.7(7) . . ?
F8 C6 F9 106.1(7) . . ?
F7 C6 F9 105.2(7) . . ?
F8 C6 C7 114.8(6) . . ?
F7 C6 C7 110.9(7) . . ?
F9 C6 C7 113.4(6) . . ?
C7 C8 C9 123.3(6) . . ?
F6 C5 F5 104.2(11) . . ?
F6 C5 F4 106.6(10) . . ?
F5 C5 F4 99.4(11) . . ?
F6 C5 C4 118.4(11) . . ?
F5 C5 C4 114.9(7) . . ?
F4 C5 C4 111.4(9) . . ?
O2 C4 C3 128.0(7) . . ?
O2 C4 C5 115.2(7) . . ?
C3 C4 C5 116.8(7) . . ?
C21 C20 C19 117.6(7) . . ?
C2 C3 C4 121.2(7) . . ?
O1 C2 C3 130.1(7) . . ?
O1 C2 C1 113.3(9) . . ?
C3 C2 C1 116.6(9) . . ?
F2 C1 F3 103.9(17) . . ?
F2 C1 F1 103.9(18) . . ?
F3 C1 F1 102.1(13) . . ?
F2 C1 C2 113.4(12) . . ?
F3 C1 C2 115.6(15) . . ?
F1 C1 C2 116.4(13) . . ?
O5 N2 C17 124.5(5) 4_565 . ?
O5 N2 C14 122.0(5) 4_565 . ?
C17 N2 C14 112.8(4) . . ?
O7 C24 C25 107.8(9) . . ?
C26 C25 C27 115.0(13) . . ?
C26 C25 C24 108.9(12) . . ?
C27 C25 C24 107.5(13) . . ?
C25 C27 C28 103(2) . . ?
F11 C10 F12 106.2(11) . . ?
F11 C10 F10 105.4(11) . . ?
F12 C10 F10 94.6(9) . . ?
F11 C10 C9 119.6(8) . . ?
F12 C10 C9 113.1(11) . . ?
F10 C10 C9 114.8(11) . . ?

loop_
_geom_bond_atom_site_label_1
_geom_bond_atom_site_label_2
_geom_bond_distance
_geom_bond_site_symmetry_2
_geom_bond_publ_flag
Mn1 O6 2.120(4) . ?
Mn1 O5 2.124(4) . ?
Mn1 O4 2.153(4) . ?
Mn1 O1 2.155(4) . ?
Mn1 O3 2.157(4) . ?
Mn1 O2 2.172(5) . ?
O4 C9 1.242(7) . ?
O6 N1 1.290(5) . ?
O3 C7 1.216(7) . ?
N1 C17 1.346(6) . ?
N1 C11 1.498(7) . ?
O5 N2 1.299(5) 4_465 ?
O1 C2 1.224(9) . ?
O2 C4 1.240(8) . ?
C19 C18 1.374(8) . ?
C19 C20 1.423(10) . ?
C18 C23 1.395(8) . ?
C18 C17 1.440(7) . ?
C17 N2 1.342(6) . ?
C11 C13 1.515(8) . ?
C11 C12 1.543(10) . ?
C11 C14 1.552(9) . ?
C14 N2 1.487(8) . ?
C14 C15 1.524(9) . ?
C14 C16 1.535(11) . ?
C23 C22 1.347(10) . ?
C7 C8 1.376(9) . ?
C7 C6 1.512(9) . ?
C21 C22 1.344(11) . ?
C21 C20 1.389(11) . ?
C21 O7 1.402(8) . ?
F9 C6 1.320(8) . ?
O7 C24 1.399(10) . ?
F8 C6 1.284(9) . ?
C9 C8 1.399(9) . ?
C9 C10 1.451(11) . ?
C6 F7 1.307(9) . ?
C5 F6 1.161(12) . ?
C5 F5 1.261(11) . ?
C5 F4 1.272(12) . ?
C5 C4 1.525(11) . ?
C4 C3 1.385(11) . ?
C3 C2 1.365(11) . ?
C2 C1 1.517(13) . ?
C1 F2 1.184(16) . ?
C1 F3 1.197(18) . ?
C1 F1 1.267(15) . ?
N2 O5 1.299(5) 4_565 ?
C24 C25 1.578(14) . ?
C25 C26 1.463(19) . ?
C25 C27 1.50(2) . ?
C27 C28 1.62(3) . ?
F11 C10 1.263(10) . ?
F10 C10 1.280(14) . ?
C10 F12 1.273(14) . ?
